data_1547599
loop_
_publ_author_name
'Liu, Yang'
'Xu, Jiancong'
'Zhang, Jinling'
'Xu, Xiaohua'
'Jin, Zhong'

_publ_section_title
;
 Intramolecular Direct C-H Arylation via a Metallocenic Radical Pathway:
 Stereospecific Approach to Planar-Chiral Ferrocenes.
;
_journal_issue 20
_journal_name_full 'Organic letters'
_journal_page_first 5709
_journal_page_last 5712
_journal_paper_doi 10.1021/acs.orglett.7b02995
_journal_volume 19
_journal_year 2017
_chemical_formula_sum 'C19 H17 Fe N O2'
_chemical_formula_weight 347.19
_chemical_name_systematic
; 
 ? 
;
_space_group_IT_number 14
_symmetry_cell_setting monoclinic
_symmetry_space_group_name_Hall '-P 2ybc'
_symmetry_space_group_name_H-M 'P 1 21/c 1'
_atom_sites_solution_hydrogens geom
_atom_sites_solution_primary direct
_atom_sites_solution_secondary difmap
_audit_creation_method SHELXL-97
_cell_angle_alpha 90.00
_cell_angle_beta 111.006(3)
_cell_angle_gamma 90.00
_cell_formula_units_Z 4
_cell_length_a 9.4767(16)
_cell_length_b 15.378(2)
_cell_length_c 10.8957(19)
_cell_measurement_reflns_used 4755
_cell_measurement_temperature 133(2)
_cell_measurement_theta_max 27.5
_cell_measurement_theta_min 3.3
_cell_volume 1482.3(4)
_computing_cell_refinement 'CrystalClear-SM Expert 2.1 b42'
_computing_data_collection 'CrystalClear-SM Expert 2.1 b42 (Rigaku, 2015)'
_computing_data_reduction 'CrystalClear-SM Expert 2.1 b42'
_computing_molecular_graphics 'CrystalStructure 4.1'
_computing_publication_material 'CrystalStructure 4.1 (Rigaku, 2014) '
_computing_structure_refinement 'SHELXL-97 (Sheldrick, 1997)'
_computing_structure_solution 'SHELXS-97 (Sheldrick, 1990)'
_diffrn_ambient_temperature 133(2)
_diffrn_detector_area_resol_mean 5.814
_diffrn_measured_fraction_theta_full 0.994
_diffrn_measured_fraction_theta_max 0.994
_diffrn_measurement_device_type 'Rigaku XtaLAB P200'
_diffrn_measurement_method '\w and \f scans'
_diffrn_radiation_monochromator multilayer
_diffrn_radiation_source 'rotating anode'
_diffrn_radiation_type MoK\a
_diffrn_radiation_wavelength 0.71073
_diffrn_reflns_av_R_equivalents 0.0495
_diffrn_reflns_av_sigmaI/netI 0.0303
_diffrn_reflns_limit_h_max 12
_diffrn_reflns_limit_h_min -12
_diffrn_reflns_limit_k_max 19
_diffrn_reflns_limit_k_min -18
_diffrn_reflns_limit_l_max 13
_diffrn_reflns_limit_l_min -14
_diffrn_reflns_number 14668
_diffrn_reflns_theta_full 27.49
_diffrn_reflns_theta_max 27.49
_diffrn_reflns_theta_min 3.32
_diffrn_standards_decay_% 0
_diffrn_standards_interval_count 0
_diffrn_standards_interval_time 0
_diffrn_standards_number 0
_exptl_absorpt_coefficient_mu 1.026
_exptl_absorpt_correction_T_max 0.8867
_exptl_absorpt_correction_T_min 0.8210
_exptl_absorpt_correction_type multi-scan
_exptl_absorpt_process_details 'REQAB (Rigaku, 1998)'
_exptl_crystal_colour Colorless
_exptl_crystal_density_diffrn 1.556
_exptl_crystal_density_method 'not measured'
_exptl_crystal_description Prism
_exptl_crystal_F_000 720
_exptl_crystal_size_max 0.20
_exptl_crystal_size_mid 0.18
_exptl_crystal_size_min 0.12
_refine_diff_density_max 0.499
_refine_diff_density_min -0.192
_refine_diff_density_rms 0.072
_refine_ls_extinction_method none
_refine_ls_goodness_of_fit_ref 1.042
_refine_ls_hydrogen_treatment constr
_refine_ls_matrix_type full
_refine_ls_number_parameters 210
_refine_ls_number_reflns 3379
_refine_ls_number_restraints 0
_refine_ls_restrained_S_all 1.042
_refine_ls_R_factor_all 0.0299
_refine_ls_R_factor_gt 0.0280
_refine_ls_shift/su_max 0.004
_refine_ls_shift/su_mean 0.000
_refine_ls_structure_factor_coef Fsqd
_refine_ls_weighting_details 'calc w=1/[\s^2^(Fo^2^)+(0.0352P)^2^+0.7790P] where P=(Fo^2^+2Fc^2^)/3'
_refine_ls_weighting_scheme calc
_refine_ls_wR_factor_gt 0.0708
_refine_ls_wR_factor_ref 0.0725
_reflns_number_gt 3164
_reflns_number_total 3379
_reflns_threshold_expression >2sigma(I)
_cod_data_source_file ol7b02995_si_003.cif
_cod_data_source_block shelx
_cod_depositor_comments
;
The following automatic conversions were performed:

'_symmetry_cell_setting' value 'Monoclinic' changed to 'monoclinic'
according to
/home/data/users/saulius/crontab/automatic-downloads/rss-feeds/ACS/lib/dictionaries/cif_core.dic
dictionary named 'cif_core.dic' version 2.4.2 from 2011-04-26.

'_exptl_absorpt_correction_type' value 'MULTI-SCAN' changed to
'multi-scan' according to
/home/data/users/saulius/crontab/automatic-downloads/rss-feeds/ACS/lib/dictionaries/cif_core.dic
dictionary named 'cif_core.dic' version 2.4.2 from 2011-04-26.

'_refine_ls_hydrogen_treatment' value 'CONSTR' changed to 'constr'
according to
/home/data/users/saulius/crontab/automatic-downloads/rss-feeds/ACS/lib/dictionaries/cif_core.dic
dictionary named 'cif_core.dic' version 2.4.2 from 2011-04-26.

Automatic conversion script
Id: cif_fix_values 4973 2017-02-22 13:04:09Z antanas 

 Adding full bibliography for 1547599--1547601.cif.
;
_cod_original_sg_symbol_H-M P2(1)/c
_cod_database_code 1547599

loop_
_symmetry_equiv_pos_as_xyz
'x, y, z'
'-x, y+1/2, -z+1/2'
'-x, -y, -z'
'x, -y-1/2, z-1/2'

loop_
_atom_site_label
_atom_site_type_symbol
_atom_site_fract_x
_atom_site_fract_y
_atom_site_fract_z
_atom_site_U_iso_or_equiv
_atom_site_adp_type
_atom_site_occupancy
_atom_site_symmetry_multiplicity
_atom_site_calc_flag
_atom_site_refinement_flags
Fe1 Fe 0.78977(2) 0.139575(12) 0.827311(17) 0.01503(8) Uani 1 1 d .
O1 O 0.40070(13) -0.06765(8) 0.84606(11) 0.0315(3) Uani 1 1 d .
O2 O 0.17077(12) 0.17940(8) 0.35014(11) 0.0315(3) Uani 1 1 d .
N1 N 0.63028(14) -0.03574(8) 0.83692(12) 0.0215(2) Uani 1 1 d .
C1 C 0.47490(17) -0.02888(9) 0.79085(14) 0.0221(3) Uani 1 1 d .
C2 C 0.40281(16) 0.02660(9) 0.67370(13) 0.0197(3) Uani 1 1 d .
C3 C 0.24444(16) 0.03093(10) 0.62207(15) 0.0245(3) Uani 1 1 d .
H3 H 0.1873 -0.0020 0.6616 0.029 Uiso 1 1 calc R
C4 C 0.17106(16) 0.08235(10) 0.51488(16) 0.0268(3) Uani 1 1 d .
H4 H 0.0638 0.0849 0.4806 0.032 Uiso 1 1 calc R
C5 C 0.25502(17) 0.13101(10) 0.45628(15) 0.0235(3) Uani 1 1 d .
C6 C 0.41211(16) 0.12837(9) 0.50556(14) 0.0199(3) Uani 1 1 d .
H6 H 0.4685 0.1616 0.4657 0.024 Uiso 1 1 calc R
C7 C 0.48607(15) 0.07582(9) 0.61503(13) 0.0172(3) Uani 1 1 d .
C8 C 0.64964(15) 0.06849(9) 0.67129(13) 0.0165(3) Uani 1 1 d .
C9 C 0.71705(15) 0.01327(9) 0.78210(13) 0.0182(3) Uani 1 1 d .
C10 C 0.87723(16) 0.01793(9) 0.81991(14) 0.0212(3) Uani 1 1 d .
H10 H 0.9497 -0.0120 0.8911 0.025 Uiso 1 1 calc R
C11 C 0.90827(16) 0.07610(10) 0.73044(14) 0.0218(3) Uani 1 1 d .
H11 H 1.0060 0.0911 0.7315 0.026 Uiso 1 1 calc R
C12 C 0.76920(15) 0.10793(9) 0.63955(13) 0.0188(3) Uani 1 1 d .
H12 H 0.7577 0.1481 0.5703 0.023 Uiso 1 1 calc R
C13 C 0.7049(2) -0.08085(11) 0.96174(15) 0.0310(3) Uani 1 1 d .
H13A H 0.7131 -0.0415 1.0348 0.046 Uiso 1 1 calc R
H13B H 0.8062 -0.0992 0.9677 0.046 Uiso 1 1 calc R
H13C H 0.6455 -0.1321 0.9664 0.046 Uiso 1 1 calc R
C14 C 0.24890(19) 0.23260(11) 0.28845(16) 0.0301(3) Uani 1 1 d .
H14A H 0.3177 0.2717 0.3537 0.045 Uiso 1 1 calc R
H14B H 0.1757 0.2670 0.2187 0.045 Uiso 1 1 calc R
H14C H 0.3070 0.1957 0.2505 0.045 Uiso 1 1 calc R
C15 C 0.69053(18) 0.18615(10) 0.95224(15) 0.0256(3) Uani 1 1 d .
H15 H 0.6140 0.1577 0.9746 0.031 Uiso 1 1 calc R
C16 C 0.66745(17) 0.24445(10) 0.84506(15) 0.0241(3) Uani 1 1 d .
H16 H 0.5723 0.2617 0.7832 0.029 Uiso 1 1 calc R
C17 C 0.81037(18) 0.27221(10) 0.84661(15) 0.0244(3) Uani 1 1 d .
H17 H 0.8279 0.3116 0.7864 0.029 Uiso 1 1 calc R
C18 C 0.92273(17) 0.23092(10) 0.95373(15) 0.0258(3) Uani 1 1 d .
H18 H 1.0289 0.2373 0.9774 0.031 Uiso 1 1 calc R
C19 C 0.84890(19) 0.17842(10) 1.01946(14) 0.0264(3) Uani 1 1 d .
H19 H 0.8972 0.1440 1.0954 0.032 Uiso 1 1 calc R

loop_
_atom_site_aniso_label
_atom_site_aniso_U_11
_atom_site_aniso_U_22
_atom_site_aniso_U_33
_atom_site_aniso_U_23
_atom_site_aniso_U_13
_atom_site_aniso_U_12
Fe1 0.01574(11) 0.01616(12) 0.01294(11) -0.00081(6) 0.00482(8) 0.00072(6)
O1 0.0386(6) 0.0299(6) 0.0287(6) 0.0003(5) 0.0156(5) -0.0122(5)
O2 0.0218(5) 0.0368(6) 0.0289(6) 0.0046(5) 0.0007(4) 0.0083(5)
N1 0.0280(6) 0.0173(5) 0.0174(6) 0.0019(4) 0.0059(5) -0.0008(5)
C1 0.0292(7) 0.0171(6) 0.0208(7) -0.0041(5) 0.0099(6) -0.0056(5)
C2 0.0217(6) 0.0176(6) 0.0194(6) -0.0046(5) 0.0070(5) -0.0020(5)
C3 0.0217(7) 0.0231(7) 0.0302(8) -0.0067(6) 0.0112(6) -0.0050(5)
C4 0.0167(6) 0.0281(8) 0.0327(8) -0.0073(6) 0.0053(6) 0.0001(6)
C5 0.0215(7) 0.0234(7) 0.0214(7) -0.0038(5) 0.0024(6) 0.0046(5)
C6 0.0192(6) 0.0201(6) 0.0186(6) -0.0018(5) 0.0048(5) 0.0015(5)
C7 0.0179(6) 0.0168(6) 0.0157(6) -0.0041(5) 0.0045(5) 0.0004(5)
C8 0.0187(6) 0.0162(6) 0.0138(6) -0.0020(5) 0.0048(5) 0.0007(5)
C9 0.0233(6) 0.0148(6) 0.0150(6) -0.0020(5) 0.0050(5) 0.0017(5)
C10 0.0213(6) 0.0215(7) 0.0180(6) -0.0025(5) 0.0036(5) 0.0067(5)
C11 0.0190(6) 0.0275(7) 0.0189(6) -0.0049(5) 0.0067(5) 0.0023(5)
C12 0.0206(6) 0.0215(7) 0.0148(6) -0.0021(5) 0.0070(5) 0.0013(5)
C13 0.0416(9) 0.0260(8) 0.0221(7) 0.0087(6) 0.0075(6) 0.0024(7)
C14 0.0334(8) 0.0295(8) 0.0212(7) 0.0013(6) 0.0023(6) 0.0074(7)
C15 0.0334(8) 0.0219(7) 0.0293(7) -0.0052(6) 0.0207(6) -0.0023(6)
C16 0.0243(7) 0.0218(7) 0.0240(7) -0.0039(6) 0.0061(6) 0.0058(5)
C17 0.0374(8) 0.0172(7) 0.0221(7) -0.0012(5) 0.0148(6) -0.0023(6)
C18 0.0229(7) 0.0262(7) 0.0258(7) -0.0100(6) 0.0056(6) -0.0041(6)
C19 0.0409(8) 0.0219(7) 0.0146(6) -0.0017(5) 0.0076(6) 0.0064(6)

loop_
_atom_type_symbol
_atom_type_description
_atom_type_scat_dispersion_real
_atom_type_scat_dispersion_imag
_atom_type_scat_source
C C 0.0033 0.0016 'International Tables Vol C Tables 4.2.6.8 and 6.1.1.4'
H H 0.0000 0.0000 'International Tables Vol C Tables 4.2.6.8 and 6.1.1.4'
N N 0.0061 0.0033 'International Tables Vol C Tables 4.2.6.8 and 6.1.1.4'
O O 0.0106 0.0060 'International Tables Vol C Tables 4.2.6.8 and 6.1.1.4'
Fe Fe 0.3463 0.8444 'International Tables Vol C Tables 4.2.6.8 and 6.1.1.4'

loop_
_geom_angle_atom_site_label_1
_geom_angle_atom_site_label_2
_geom_angle_atom_site_label_3
_geom_angle
C16 Fe1 C15 40.93(6)
C16 Fe1 C12 115.51(6)
C15 Fe1 C12 148.18(6)
C16 Fe1 C11 149.83(6)
C15 Fe1 C11 168.96(6)
C12 Fe1 C11 40.72(5)
C16 Fe1 C19 68.22(6)
C15 Fe1 C19 40.57(6)
C12 Fe1 C19 169.69(6)
C11 Fe1 C19 131.77(6)
C16 Fe1 C17 40.48(6)
C15 Fe1 C17 68.45(6)
C12 Fe1 C17 108.10(6)
C11 Fe1 C17 118.54(6)
C19 Fe1 C17 67.98(6)
C16 Fe1 C18 68.13(6)
C15 Fe1 C18 68.36(6)
C12 Fe1 C18 130.56(6)
C11 Fe1 C18 110.77(6)
C19 Fe1 C18 40.44(7)
C17 Fe1 C18 40.39(6)
C16 Fe1 C8 106.18(6)
C15 Fe1 C8 114.98(6)
C12 Fe1 C8 40.90(5)
C11 Fe1 C8 68.33(6)
C19 Fe1 C8 148.99(6)
C17 Fe1 C8 128.49(6)
C18 Fe1 C8 167.82(6)
C16 Fe1 C10 167.01(6)
C15 Fe1 C10 129.26(6)
C12 Fe1 C10 68.88(6)
C11 Fe1 C10 40.76(6)
C19 Fe1 C10 109.74(6)
C17 Fe1 C10 151.87(6)
C18 Fe1 C10 119.28(6)
C8 Fe1 C10 68.56(5)
C16 Fe1 C9 128.06(6)
C15 Fe1 C9 107.19(6)
C12 Fe1 C9 68.44(5)
C11 Fe1 C9 67.97(6)
C19 Fe1 C9 117.63(6)
C17 Fe1 C9 166.52(6)
C18 Fe1 C9 151.35(6)
C8 Fe1 C9 40.53(5)
C10 Fe1 C9 40.47(6)
C5 O2 C14 117.89(12)
C1 N1 C9 121.22(12)
C1 N1 C13 118.17(13)
C9 N1 C13 119.36(12)
O1 C1 N1 120.50(14)
O1 C1 C2 122.12(14)
N1 C1 C2 117.37(12)
C7 C2 C3 119.18(13)
C7 C2 C1 122.83(13)
C3 C2 C1 117.97(13)
C4 C3 C2 120.70(14)
C3 C4 C5 119.81(13)
O2 C5 C6 124.24(14)
O2 C5 C4 114.93(13)
C6 C5 C4 120.83(14)
C5 C6 C7 118.99(14)
C2 C7 C6 120.49(13)
C2 C7 C8 117.10(12)
C6 C7 C8 122.40(12)
C9 C8 C12 107.66(12)
C9 C8 C7 119.33(12)
C12 C8 C7 133.00(12)
C9 C8 Fe1 69.89(7)
C12 C8 Fe1 69.04(8)
C7 C8 Fe1 125.64(9)
N1 C9 C10 129.24(12)
N1 C9 C8 121.96(12)
C10 C9 C8 108.80(12)
N1 C9 Fe1 127.13(10)
C10 C9 Fe1 69.71(8)
C8 C9 Fe1 69.58(8)
C9 C10 C11 107.02(12)
C9 C10 Fe1 69.82(8)
C11 C10 Fe1 69.04(8)
C12 C11 C10 108.94(12)
C12 C11 Fe1 69.61(8)
C10 C11 Fe1 70.20(8)
C11 C12 C8 107.57(12)
C11 C12 Fe1 69.67(8)
C8 C12 Fe1 70.06(7)
C19 C15 C16 107.38(13)
C19 C15 Fe1 70.13(8)
C16 C15 Fe1 69.30(8)
C17 C16 C15 108.36(13)
C17 C16 Fe1 70.41(9)
C15 C16 Fe1 69.77(8)
C16 C17 C18 107.95(13)
C16 C17 Fe1 69.11(8)
C18 C17 Fe1 69.82(9)
C17 C18 C19 108.04(13)
C17 C18 Fe1 69.80(8)
C19 C18 Fe1 69.77(8)
C18 C19 C15 108.26(13)
C18 C19 Fe1 69.79(8)
C15 C19 Fe1 69.30(8)

loop_
_geom_bond_atom_site_label_1
_geom_bond_atom_site_label_2
_geom_bond_distance
Fe1 C16 2.0354(14)
Fe1 C15 2.0416(14)
Fe1 C12 2.0430(14)
Fe1 C11 2.0439(14)
Fe1 C19 2.0526(15)
Fe1 C17 2.0525(15)
Fe1 C18 2.0528(15)
Fe1 C8 2.0567(13)
Fe1 C10 2.0592(14)
Fe1 C9 2.0607(14)
O1 C1 1.2310(18)
O2 C5 1.3662(19)
O2 C14 1.423(2)
N1 C1 1.3789(19)
N1 C9 1.3975(18)
N1 C13 1.4634(19)
C1 C2 1.483(2)
C2 C7 1.4020(19)
C2 C3 1.403(2)
C3 C4 1.375(2)
C4 C5 1.402(2)
C5 C6 1.390(2)
C6 C7 1.403(2)
C7 C8 1.4526(18)
C8 C9 1.4262(18)
C8 C12 1.4325(19)
C9 C10 1.425(2)
C10 C11 1.429(2)
C11 C12 1.4218(19)
C15 C19 1.420(2)
C15 C16 1.425(2)
C16 C17 1.414(2)
C17 C18 1.417(2)
C18 C19 1.419(2)

loop_
_geom_torsion_atom_site_label_1
_geom_torsion_atom_site_label_2
_geom_torsion_atom_site_label_3
_geom_torsion_atom_site_label_4
_geom_torsion
C9 N1 C1 O1 -174.76(13)
C13 N1 C1 O1 -7.6(2)
C9 N1 C1 C2 5.17(19)
C13 N1 C1 C2 172.29(12)
O1 C1 C2 C7 175.56(13)
N1 C1 C2 C7 -4.4(2)
O1 C1 C2 C3 -3.0(2)
N1 C1 C2 C3 177.08(12)
C7 C2 C3 C4 0.3(2)
C1 C2 C3 C4 178.94(13)
C2 C3 C4 C5 0.0(2)
C14 O2 C5 C6 -2.0(2)
C14 O2 C5 C4 178.01(13)
C3 C4 C5 O2 179.67(13)
C3 C4 C5 C6 -0.3(2)
O2 C5 C6 C7 -179.74(13)
C4 C5 C6 C7 0.2(2)
C3 C2 C7 C6 -0.4(2)
C1 C2 C7 C6 -178.94(13)
C3 C2 C7 C8 -179.44(12)
C1 C2 C7 C8 2.02(19)
C5 C6 C7 C2 0.1(2)
C5 C6 C7 C8 179.10(12)
C2 C7 C8 C9 -0.51(18)
C6 C7 C8 C9 -179.53(12)
C2 C7 C8 C12 -179.61(14)
C6 C7 C8 C12 1.4(2)
C2 C7 C8 Fe1 -85.78(14)
C6 C7 C8 Fe1 95.20(15)
C16 Fe1 C8 C9 -130.42(8)
C15 Fe1 C8 C9 -87.53(9)
C12 Fe1 C8 C9 119.10(11)
C11 Fe1 C8 C9 81.00(9)
C19 Fe1 C8 C9 -55.91(14)
C17 Fe1 C8 C9 -169.06(8)
C18 Fe1 C8 C9 169.2(2)
C10 Fe1 C8 C9 37.02(8)
C16 Fe1 C8 C12 110.49(9)
C15 Fe1 C8 C12 153.38(8)
C11 Fe1 C8 C12 -38.09(8)
C19 Fe1 C8 C12 -175.01(10)
C17 Fe1 C8 C12 71.84(10)
C18 Fe1 C8 C12 50.1(3)
C10 Fe1 C8 C12 -82.07(9)
C9 Fe1 C8 C12 -119.10(11)
C16 Fe1 C8 C7 -18.13(13)
C15 Fe1 C8 C7 24.76(14)
C12 Fe1 C8 C7 -128.61(15)
C11 Fe1 C8 C7 -166.71(13)
C19 Fe1 C8 C7 56.38(17)
C17 Fe1 C8 C7 -56.77(14)
C18 Fe1 C8 C7 -78.5(3)
C10 Fe1 C8 C7 149.31(13)
C9 Fe1 C8 C7 112.29(15)
C1 N1 C9 C10 176.85(13)
C13 N1 C9 C10 9.9(2)
C1 N1 C9 C8 -3.9(2)
C13 N1 C9 C8 -170.88(13)
C1 N1 C9 Fe1 83.60(16)
C13 N1 C9 Fe1 -83.37(16)
C12 C8 C9 N1 -179.29(12)
C7 C8 C9 N1 1.40(19)
Fe1 C8 C9 N1 121.80(12)
C12 C8 C9 C10 0.08(15)
C7 C8 C9 C10 -179.23(11)
Fe1 C8 C9 C10 -58.82(9)
C12 C8 C9 Fe1 58.91(9)
C7 C8 C9 Fe1 -120.40(12)
C16 Fe1 C9 N1 -47.03(14)
C15 Fe1 C9 N1 -6.68(13)
C12 Fe1 C9 N1 -153.21(13)
C11 Fe1 C9 N1 162.78(13)
C19 Fe1 C9 N1 35.97(14)
C17 Fe1 C9 N1 -75.7(3)
C18 Fe1 C9 N1 69.49(18)
C8 Fe1 C9 N1 -115.25(15)
C10 Fe1 C9 N1 124.47(15)
C16 Fe1 C9 C10 -171.49(8)
C15 Fe1 C9 C10 -131.15(9)
C12 Fe1 C9 C10 82.32(8)
C11 Fe1 C9 C10 38.31(8)
C19 Fe1 C9 C10 -88.50(9)
C17 Fe1 C9 C10 159.9(2)
C18 Fe1 C9 C10 -54.98(15)
C8 Fe1 C9 C10 120.29(11)
C16 Fe1 C9 C8 68.22(10)
C15 Fe1 C9 C8 108.56(9)
C12 Fe1 C9 C8 -37.97(8)
C11 Fe1 C9 C8 -81.97(8)
C19 Fe1 C9 C8 151.21(8)
C17 Fe1 C9 C8 39.6(3)
C18 Fe1 C9 C8 -175.26(11)
C10 Fe1 C9 C8 -120.29(11)
N1 C9 C10 C11 178.79(13)
C8 C9 C10 C11 -0.52(15)
Fe1 C9 C10 C11 -59.27(10)
N1 C9 C10 Fe1 -121.94(14)
C8 C9 C10 Fe1 58.75(9)
C16 Fe1 C10 C9 31.2(3)
C15 Fe1 C10 C9 68.29(10)
C12 Fe1 C10 C9 -81.12(8)
C11 Fe1 C10 C9 -118.34(11)
C19 Fe1 C10 C9 109.79(9)
C17 Fe1 C10 C9 -170.20(11)
C18 Fe1 C10 C9 153.25(8)
C8 Fe1 C10 C9 -37.08(8)
C16 Fe1 C10 C11 149.5(2)
C15 Fe1 C10 C11 -173.38(9)
C12 Fe1 C10 C11 37.21(8)
C19 Fe1 C10 C11 -131.88(9)
C17 Fe1 C10 C11 -51.87(15)
C18 Fe1 C10 C11 -88.41(10)
C8 Fe1 C10 C11 81.26(9)
C9 Fe1 C10 C11 118.34(11)
C9 C10 C11 C12 0.77(16)
Fe1 C10 C11 C12 -58.99(10)
C9 C10 C11 Fe1 59.77(9)
C16 Fe1 C11 C12 -46.76(15)
C15 Fe1 C11 C12 147.9(3)
C19 Fe1 C11 C12 -169.89(9)
C17 Fe1 C11 C12 -84.84(10)
C18 Fe1 C11 C12 -128.70(9)
C8 Fe1 C11 C12 38.26(8)
C10 Fe1 C11 C12 120.13(12)
C9 Fe1 C11 C12 82.08(9)
C16 Fe1 C11 C10 -166.89(11)
C15 Fe1 C11 C10 27.8(3)
C12 Fe1 C11 C10 -120.13(12)
C19 Fe1 C11 C10 69.98(11)
C17 Fe1 C11 C10 155.03(8)
C18 Fe1 C11 C10 111.17(9)
C8 Fe1 C11 C10 -81.87(9)
C9 Fe1 C11 C10 -38.05(8)
C10 C11 C12 C8 -0.73(16)
Fe1 C11 C12 C8 -60.08(9)
C10 C11 C12 Fe1 59.35(10)
C9 C8 C12 C11 0.39(15)
C7 C8 C12 C11 179.57(14)
Fe1 C8 C12 C11 59.83(9)
C9 C8 C12 Fe1 -59.44(9)
C7 C8 C12 Fe1 119.74(15)
C16 Fe1 C12 C11 156.07(9)
C15 Fe1 C12 C11 -168.89(11)
C19 Fe1 C12 C11 47.0(4)
C17 Fe1 C12 C11 113.01(9)
C18 Fe1 C12 C11 73.81(11)
C8 Fe1 C12 C11 -118.48(12)
C10 Fe1 C12 C11 -37.26(9)
C9 Fe1 C12 C11 -80.85(9)
C16 Fe1 C12 C8 -85.45(9)
C15 Fe1 C12 C8 -50.40(14)
C11 Fe1 C12 C8 118.48(12)
C19 Fe1 C12 C8 165.5(3)
C17 Fe1 C12 C8 -128.51(8)
C18 Fe1 C12 C8 -167.70(8)
C10 Fe1 C12 C8 81.23(9)
C9 Fe1 C12 C8 37.63(8)
C16 Fe1 C15 C19 -118.43(13)
C12 Fe1 C15 C19 -170.71(10)
C11 Fe1 C15 C19 50.3(3)
C17 Fe1 C15 C19 -80.88(10)
C18 Fe1 C15 C19 -37.29(9)
C8 Fe1 C15 C19 155.47(9)
C10 Fe1 C15 C19 73.51(11)
C9 Fe1 C15 C19 112.65(9)
C12 Fe1 C15 C16 -52.28(15)
C11 Fe1 C15 C16 168.8(3)
C19 Fe1 C15 C16 118.43(13)
C17 Fe1 C15 C16 37.55(9)
C18 Fe1 C15 C16 81.13(10)
C8 Fe1 C15 C16 -86.10(10)
C10 Fe1 C15 C16 -168.06(8)
C9 Fe1 C15 C16 -128.92(9)
C19 C15 C16 C17 -0.01(16)
Fe1 C15 C16 C17 -60.08(10)
C19 C15 C16 Fe1 60.07(10)
C15 Fe1 C16 C17 119.18(13)
C12 Fe1 C16 C17 -88.34(10)
C11 Fe1 C16 C17 -56.57(15)
C19 Fe1 C16 C17 81.16(10)
C18 Fe1 C16 C17 37.44(9)
C8 Fe1 C16 C17 -131.16(9)
C10 Fe1 C16 C17 164.6(2)
C9 Fe1 C16 C17 -170.09(8)
C12 Fe1 C16 C15 152.48(9)
C11 Fe1 C16 C15 -175.75(11)
C19 Fe1 C16 C15 -38.02(9)
C17 Fe1 C16 C15 -119.18(13)
C18 Fe1 C16 C15 -81.74(10)
C8 Fe1 C16 C15 109.66(9)
C10 Fe1 C16 C15 45.5(3)
C9 Fe1 C16 C15 70.73(11)
C15 C16 C17 C18 0.46(17)
Fe1 C16 C17 C18 -59.22(10)
C15 C16 C17 Fe1 59.68(10)
C15 Fe1 C17 C16 -37.95(9)
C12 Fe1 C17 C16 108.36(9)
C11 Fe1 C17 C16 151.48(9)
C19 Fe1 C17 C16 -81.79(10)
C18 Fe1 C17 C16 -119.45(12)
C8 Fe1 C17 C16 67.48(11)
C10 Fe1 C17 C16 -172.74(11)
C9 Fe1 C17 C16 35.5(3)
C16 Fe1 C17 C18 119.45(12)
C15 Fe1 C17 C18 81.50(10)
C12 Fe1 C17 C18 -132.18(9)
C11 Fe1 C17 C18 -89.06(10)
C19 Fe1 C17 C18 37.66(9)
C8 Fe1 C17 C18 -173.07(8)
C10 Fe1 C17 C18 -53.29(15)
C9 Fe1 C17 C18 155.0(2)
C16 C17 C18 C19 -0.74(17)
Fe1 C17 C18 C19 -59.51(10)
C16 C17 C18 Fe1 58.77(10)
C16 Fe1 C18 C17 -37.53(9)
C15 Fe1 C18 C17 -81.76(9)
C12 Fe1 C18 C17 67.98(11)
C11 Fe1 C18 C17 110.05(9)
C19 Fe1 C18 C17 -119.17(13)
C8 Fe1 C18 C17 26.6(3)
C10 Fe1 C18 C17 154.32(9)
C9 Fe1 C18 C17 -168.14(11)
C16 Fe1 C18 C19 81.64(10)
C15 Fe1 C18 C19 37.41(9)
C12 Fe1 C18 C19 -172.85(9)
C11 Fe1 C18 C19 -130.79(9)
C17 Fe1 C18 C19 119.17(13)
C8 Fe1 C18 C19 145.8(2)
C10 Fe1 C18 C19 -86.51(10)
C9 Fe1 C18 C19 -48.97(16)
C17 C18 C19 C15 0.73(17)
Fe1 C18 C19 C15 -58.79(10)
C17 C18 C19 Fe1 59.52(10)
C16 C15 C19 C18 -0.45(16)
Fe1 C15 C19 C18 59.09(10)
C16 C15 C19 Fe1 -59.54(10)
C16 Fe1 C19 C18 -81.40(10)
C15 Fe1 C19 C18 -119.74(13)
C12 Fe1 C19 C18 31.9(4)
C11 Fe1 C19 C18 71.65(11)
C17 Fe1 C19 C18 -37.61(9)
C8 Fe1 C19 C18 -166.68(10)
C10 Fe1 C19 C18 112.33(9)
C9 Fe1 C19 C18 155.91(9)
C16 Fe1 C19 C15 38.35(9)
C12 Fe1 C19 C15 151.6(3)
C11 Fe1 C19 C15 -168.60(9)
C17 Fe1 C19 C15 82.13(10)
C18 Fe1 C19 C15 119.74(13)
C8 Fe1 C19 C15 -46.94(15)
C10 Fe1 C19 C15 -127.93(9)
C9 Fe1 C19 C15 -84.35(10)
